data_7004809
loop_
_publ_author_name
'Park, Ki-Min'
'Lee, Sanjina'
'Kang, Youngjin'
'Moon, Suk-Hee'
'Lee, Shim Sung'

_publ_section_title
;
 An unusual anionic copper(i) cyanide 3D framework encapsulating a
 cationic copper(ii) complex as a guest
;
_journal_issue 46
_journal_name_full 'Dalton Transactions'
_journal_page_first 6521
_journal_page_last 6523
_journal_paper_doi 10.1039/B814646b
_journal_year 2008
_chemical_formula_sum 'C5 H16 Cu4 N9 O2'
_chemical_formula_weight 488.43
_chemical_name_systematic
;
?
;
_space_group_IT_number 19
_symmetry_cell_setting orthorhombic
_symmetry_space_group_name_Hall 'P 2ac 2ab'
_symmetry_space_group_name_H-M 'P 21 21 21'
_atom_sites_solution_hydrogens geom
_atom_sites_solution_primary direct
_atom_sites_solution_secondary difmap
_audit_creation_method SHELXTL
_cell_angle_alpha 90.00
_cell_angle_beta 90.00
_cell_angle_gamma 90.00
_cell_formula_units_Z 4
_cell_length_a 7.8845(3)
_cell_length_b 10.4605(4)
_cell_length_c 18.8317(7)
_cell_measurement_reflns_used 4501
_cell_measurement_temperature 173(2)
_cell_measurement_theta_max 27.94
_cell_measurement_theta_min 2.58
_cell_volume 1553.16(10)
_computing_cell_refinement 'Bruker SAINT'
_computing_data_collection 'Bruker SMART'
_computing_data_reduction 'Bruker SAINT'
_computing_molecular_graphics 'Bruker SHELXTL'
_computing_publication_material 'Bruker SHELXTL'
_computing_structure_refinement 'Bruker SHELXTL'
_computing_structure_solution 'Bruker SHELXTL'
_diffrn_ambient_temperature 173(2)
_diffrn_measured_fraction_theta_full 0.998
_diffrn_measured_fraction_theta_max 0.998
_diffrn_measurement_device_type 'CCD area detector'
_diffrn_measurement_method 'phi and omega scans'
_diffrn_radiation_monochromator graphite
_diffrn_radiation_source 'fine-focus sealed tube'
_diffrn_radiation_type MoK\a
_diffrn_radiation_wavelength 0.71073
_diffrn_reflns_av_R_equivalents 0.0303
_diffrn_reflns_av_sigmaI/netI 0.0387
_diffrn_reflns_limit_h_max 9
_diffrn_reflns_limit_h_min -10
_diffrn_reflns_limit_k_max 13
_diffrn_reflns_limit_k_min -12
_diffrn_reflns_limit_l_max 17
_diffrn_reflns_limit_l_min -23
_diffrn_reflns_number 9263
_diffrn_reflns_theta_full 27.00
_diffrn_reflns_theta_max 27.00
_diffrn_reflns_theta_min 2.23
_exptl_absorpt_coefficient_mu 5.416
_exptl_absorpt_correction_T_max 0.3446
_exptl_absorpt_correction_T_min 0.2206
_exptl_absorpt_correction_type empirical
_exptl_absorpt_process_details 'SADABS (Bruker, 1999)'
_exptl_crystal_colour blue
_exptl_crystal_density_diffrn 2.089
_exptl_crystal_density_method 'not measured'
_exptl_crystal_description block
_exptl_crystal_F_000 964
_exptl_crystal_size_max 0.40
_exptl_crystal_size_mid 0.25
_exptl_crystal_size_min 0.20
_refine_diff_density_max 0.425
_refine_diff_density_min -0.794
_refine_diff_density_rms 0.115
_refine_ls_abs_structure_details 'Flack H D (1983), Acta Cryst. A39, 876-881'
_refine_ls_abs_structure_Flack 0.00(2)
_refine_ls_extinction_method none
_refine_ls_goodness_of_fit_ref 1.082
_refine_ls_hydrogen_treatment constr
_refine_ls_matrix_type full
_refine_ls_number_parameters 183
_refine_ls_number_reflns 3364
_refine_ls_number_restraints 0
_refine_ls_restrained_S_all 1.082
_refine_ls_R_factor_all 0.0372
_refine_ls_R_factor_gt 0.0291
_refine_ls_shift/su_max 0.001
_refine_ls_shift/su_mean 0.000
_refine_ls_structure_factor_coef Fsqd
_refine_ls_weighting_details 'calc w=1/[\s^2^(Fo^2^)+(0.0252P)^2^+1.3966P] where P=(Fo^2^+2Fc^2^)/3'
_refine_ls_weighting_scheme calc
_refine_ls_wR_factor_gt 0.0625
_refine_ls_wR_factor_ref 0.0656
_reflns_number_gt 3005
_reflns_number_total 3364
_reflns_threshold_expression >2sigma(I)
_cod_data_source_file B814646b.txt
_cod_data_source_block cucns
_cod_depositor_comments
;
The following automatic conversions were performed:
'_symmetry_cell_setting' value 'Orthorhombic' changed to 'orthorhombic'
according to '/home/saulius/struct/CIF-dictionaries/cif_core.dic'
dictionary named 'cif_core.dic' version 2.4.1 from 2010-06-29.

Automatic conversion script
Id: cif_fix_enum 1527 2010-12-29 10:47:43Z saulius 
;
_cod_original_sg_symbol_H-M P2(1)2(1)2(1)
_cod_database_code 7004809

loop_
_symmetry_equiv_pos_as_xyz
'x, y, z'
'-x+1/2, -y, z+1/2'
'-x, y+1/2, -z+1/2'
'x+1/2, -y+1/2, -z'

loop_
_atom_site_label
_atom_site_type_symbol
_atom_site_fract_x
_atom_site_fract_y
_atom_site_fract_z
_atom_site_U_iso_or_equiv
_atom_site_adp_type
_atom_site_occupancy
_atom_site_symmetry_multiplicity
_atom_site_calc_flag
_atom_site_refinement_flags
_atom_site_disorder_assembly
_atom_site_disorder_group
Cu1 Cu 0.68565(7) 0.39715(5) 0.49163(2) 0.01671(12) Uani 1 1 d . . .
Cu2 Cu 0.81709(7) 0.40032(5) 0.37150(3) 0.01966(12) Uani 1 1 d . . .
Cu3 Cu 0.68337(7) 0.20718(5) 0.13458(3) 0.01910(12) Uani 1 1 d . . .
Cu4 Cu 0.25549(7) 0.40503(5) 0.13840(3) 0.01788(12) Uani 1 1 d . . .
C1 C 0.6000(6) 0.5108(4) 0.4075(2) 0.0154(9) Uani 1 1 d . . .
N1 N 0.5099(5) 0.5890(4) 0.38876(19) 0.0202(8) Uani 1 1 d . . .
C2 C 0.8854(6) 0.2826(4) 0.4658(2) 0.0169(9) Uani 1 1 d . . .
N2 N 0.9932(5) 0.2113(3) 0.47633(18) 0.0161(8) Uani 1 1 d . . .
C3 C 0.7452(6) 0.2995(4) 0.2919(2) 0.0175(8) Uani 1 1 d . . .
N3 N 0.6985(5) 0.2506(3) 0.24062(19) 0.0224(9) Uani 1 1 d . . .
X4 C 1.0080(6) 0.5165(4) 0.3714(2) 0.0227(11) Uani 0.66(4) 1 d P . .
X4' N 1.0080(6) 0.5165(4) 0.3714(2) 0.0227(11) Uani 0.34(4) 1 d P . .
X5 N 1.1204(5) 0.5866(4) 0.3746(2) 0.0265(11) Uani 0.66(4) 1 d P . .
X5' C 1.1204(5) 0.5866(4) 0.3746(2) 0.0265(11) Uani 0.34(4) 1 d P . .
X6 C 0.7896(5) 0.6308(4) 0.5856(2) 0.0159(11) Uani 0.74(4) 1 d P . .
X6' N 0.7896(5) 0.6308(4) 0.5856(2) 0.0159(11) Uani 0.26(4) 1 d P . .
X7 N 0.7580(5) 0.5351(3) 0.55845(19) 0.0178(10) Uani 0.74(4) 1 d P . .
X7' C 0.7580(5) 0.5351(3) 0.55845(19) 0.0178(10) Uani 0.26(4) 1 d P . .
N8 N 0.4284(5) 0.4771(4) 0.2087(2) 0.0278(10) Uani 1 1 d . . .
H8A H 0.4714 0.5516 0.1914 0.033 Uiso 1 1 calc R . .
H8B H 0.5140 0.4198 0.2147 0.033 Uiso 1 1 calc R . .
H8C H 0.3768 0.4919 0.2511 0.033 Uiso 1 1 calc R . .
N9 N 0.2155(6) 0.2535(4) 0.2038(2) 0.0332(11) Uani 1 1 d . . .
H9A H 0.2608 0.2703 0.2473 0.040 Uiso 1 1 calc R . .
H9B H 0.2658 0.1827 0.1852 0.040 Uiso 1 1 calc R . .
H9C H 0.1021 0.2396 0.2083 0.040 Uiso 1 1 calc R . .
N10 N 0.1308(5) 0.3068(4) 0.0600(2) 0.0266(9) Uani 1 1 d . . .
H10A H 0.1280 0.3550 0.0198 0.032 Uiso 1 1 calc R . .
H10B H 0.0230 0.2897 0.0744 0.032 Uiso 1 1 calc R . .
H10C H 0.1861 0.2322 0.0511 0.032 Uiso 1 1 calc R . .
N11 N 0.3417(5) 0.5283(4) 0.0628(2) 0.0312(10) Uani 1 1 d . . .
H11A H 0.2786 0.6011 0.0637 0.037 Uiso 1 1 calc R . .
H11B H 0.3330 0.4911 0.0193 0.037 Uiso 1 1 calc R . .
H11C H 0.4522 0.5478 0.0716 0.037 Uiso 1 1 calc R . .
O1 O 0.0351(5) 0.5198(4) 0.1790(2) 0.0425(10) Uani 1 1 d . . .
H1A H 0.0286 0.5390 0.2254 0.051 Uiso 1 1 d R . .
H1B H -0.0010 0.6132 0.1740 0.051 Uiso 1 1 d R . .
O2 O 0.3340(7) 0.2709(5) 0.3539(2) 0.086(2) Uani 1 1 d . . .
H2A H 0.3520 0.3633 0.3397 0.104 Uiso 1 1 d R . .
H2B H 0.2788 0.3018 0.3990 0.104 Uiso 1 1 d R . .

loop_
_atom_site_aniso_label
_atom_site_aniso_U_11
_atom_site_aniso_U_22
_atom_site_aniso_U_33
_atom_site_aniso_U_23
_atom_site_aniso_U_13
_atom_site_aniso_U_12
Cu1 0.0156(2) 0.0131(2) 0.0214(3) 0.0011(2) 0.0008(2) -0.0009(3)
Cu2 0.0237(3) 0.0177(2) 0.0176(2) -0.0012(2) -0.0018(2) -0.0015(3)
Cu3 0.0220(3) 0.0152(2) 0.0201(3) -0.0021(2) -0.0018(3) -0.0031(2)
Cu4 0.0206(2) 0.0137(2) 0.0193(2) 0.0010(2) -0.0002(2) 0.0015(2)
C1 0.015(2) 0.010(2) 0.021(2) -0.0039(18) -0.0043(17) -0.0019(18)
N1 0.022(2) 0.0135(18) 0.025(2) -0.0016(17) -0.0002(15) 0.0001(18)
C2 0.018(2) 0.015(2) 0.018(2) -0.0030(18) -0.0019(17) -0.0032(19)
N2 0.018(2) 0.0146(18) 0.0163(19) 0.0005(15) -0.0022(15) -0.0013(16)
C3 0.021(2) 0.0153(19) 0.016(2) 0.0023(18) 0.0003(17) 0.0027(19)
N3 0.032(2) 0.0145(18) 0.0212(19) -0.0013(15) -0.0026(19) 0.0043(17)
X4 0.025(3) 0.020(2) 0.023(2) 0.004(2) 0.0030(19) -0.0013(19)
X4' 0.025(3) 0.020(2) 0.023(2) 0.004(2) 0.0030(19) -0.0013(19)
X5 0.026(2) 0.020(2) 0.034(2) 0.005(2) 0.0039(18) -0.002(2)
X5' 0.026(2) 0.020(2) 0.034(2) 0.005(2) 0.0039(18) -0.002(2)
X6 0.014(2) 0.019(2) 0.014(2) 0.0013(16) 0.0008(16) -0.0013(16)
X6' 0.014(2) 0.019(2) 0.014(2) 0.0013(16) 0.0008(16) -0.0013(16)
X7 0.0175(19) 0.020(2) 0.0157(19) -0.0025(16) 0.0051(16) 0.0022(17)
X7' 0.0175(19) 0.020(2) 0.0157(19) -0.0025(16) 0.0051(16) 0.0022(17)
N8 0.025(2) 0.020(2) 0.038(2) -0.0065(19) -0.0073(18) 0.0077(18)
N9 0.056(3) 0.024(2) 0.020(2) 0.0022(17) -0.005(2) -0.006(2)
N10 0.031(2) 0.026(2) 0.022(2) -0.0003(18) 0.0027(17) -0.0015(18)
N11 0.021(2) 0.027(2) 0.046(3) 0.0163(19) 0.0031(19) 0.0054(18)
O1 0.042(3) 0.043(2) 0.042(2) -0.0121(19) 0.0033(18) 0.008(2)
O2 0.123(5) 0.114(4) 0.023(2) 0.001(3) -0.004(3) -0.079(4)

loop_
_atom_type_symbol
_atom_type_description
_atom_type_scat_dispersion_real
_atom_type_scat_dispersion_imag
_atom_type_scat_source
C C 0.0033 0.0016 'International Tables Vol C Tables 4.2.6.8 and 6.1.1.4'
H H 0.0000 0.0000 'International Tables Vol C Tables 4.2.6.8 and 6.1.1.4'
N N 0.0061 0.0033 'International Tables Vol C Tables 4.2.6.8 and 6.1.1.4'
O O 0.0106 0.0060 'International Tables Vol C Tables 4.2.6.8 and 6.1.1.4'
Cu Cu 0.3201 1.2651 'International Tables Vol C Tables 4.2.6.8 and 6.1.1.4'

loop_
_geom_angle_atom_site_label_1
_geom_angle_atom_site_label_2
_geom_angle_atom_site_label_3
_geom_angle
_geom_angle_site_symmetry_1
_geom_angle_site_symmetry_3
_geom_angle_publ_flag
N2 Cu1 X7 116.04(15) 4_456 . ?
N2 Cu1 C2 109.06(16) 4_456 . ?
X7 Cu1 C2 110.74(16) . . ?
N2 Cu1 C1 107.91(16) 4_456 . ?
X7 Cu1 C1 99.14(15) . . ?
C2 Cu1 C1 113.76(17) . . ?
N2 Cu1 Cu2 126.96(10) 4_456 . ?
X7 Cu1 Cu2 116.36(11) . . ?
C2 Cu1 Cu2 57.95(12) . . ?
C1 Cu1 Cu2 55.84(12) . . ?
C3 Cu2 X4 125.10(19) . . ?
C3 Cu2 C1 107.64(18) . . ?
X4 Cu2 C1 106.21(17) . . ?
C3 Cu2 C2 112.99(16) . . ?
X4 Cu2 C2 99.18(17) . . ?
C1 Cu2 C2 103.63(16) . . ?
C3 Cu2 Cu1 125.44(14) . . ?
X4 Cu2 Cu1 109.44(13) . . ?
C1 Cu2 Cu1 52.82(11) . . ?
C2 Cu2 Cu1 50.83(12) . . ?
X6' Cu3 X6 0.0(2) 2_664 2_664 ?
X6' Cu3 X5' 115.09(17) 2_664 3_745 ?
X6 Cu3 X5' 115.09(17) 2_664 3_745 ?
X6' Cu3 X5 115.09(17) 2_664 3_745 ?
X6 Cu3 X5 115.09(17) 2_664 3_745 ?
X5' Cu3 X5 0.0(3) 3_745 3_745 ?
X6' Cu3 N1 121.06(16) 2_664 3_645 ?
X6 Cu3 N1 121.06(16) 2_664 3_645 ?
X5' Cu3 N1 100.33(15) 3_745 3_645 ?
X5 Cu3 N1 100.33(15) 3_745 3_645 ?
X6' Cu3 N3 105.25(15) 2_664 . ?
X6 Cu3 N3 105.25(15) 2_664 . ?
X5' Cu3 N3 100.26(16) 3_745 . ?
X5 Cu3 N3 100.26(16) 3_745 . ?
N1 Cu3 N3 113.14(15) 3_645 . ?
N9 Cu4 N11 165.67(17) . . ?
N9 Cu4 N8 89.92(17) . . ?
N11 Cu4 N8 89.79(18) . . ?
N9 Cu4 N10 88.35(16) . . ?
N11 Cu4 N10 88.51(17) . . ?
N8 Cu4 N10 166.17(16) . . ?
N9 Cu4 O1 95.21(17) . . ?
N11 Cu4 O1 99.07(16) . . ?
N8 Cu4 O1 95.66(15) . . ?
N10 Cu4 O1 98.17(15) . . ?
N1 C1 Cu1 147.5(4) . . ?
N1 C1 Cu2 140.9(4) . . ?
Cu1 C1 Cu2 71.34(14) . . ?
C1 N1 Cu3 168.9(4) . 3_655 ?
N2 C2 Cu1 156.0(4) . . ?
N2 C2 Cu2 132.5(4) . . ?
Cu1 C2 Cu2 71.22(14) . . ?
C2 N2 Cu1 171.1(3) . 4_556 ?
N3 C3 Cu2 173.0(4) . . ?
C3 N3 Cu3 158.8(4) . . ?
X5 X4 Cu2 177.0(4) . . ?
X4 X5 Cu3 172.1(4) . 3_755 ?
X7 X6 Cu3 173.6(4) . 2_665 ?
X6 X7 Cu1 165.8(3) . . ?
Cu4 N8 H8A 109.5 . . ?
Cu4 N8 H8B 109.5 . . ?
H8A N8 H8B 109.5 . . ?
Cu4 N8 H8C 109.5 . . ?
H8A N8 H8C 109.5 . . ?
H8B N8 H8C 109.5 . . ?
Cu4 N9 H9A 109.5 . . ?
Cu4 N9 H9B 109.5 . . ?
H9A N9 H9B 109.5 . . ?
Cu4 N9 H9C 109.5 . . ?
H9A N9 H9C 109.5 . . ?
H9B N9 H9C 109.5 . . ?
Cu4 N10 H10A 109.5 . . ?
Cu4 N10 H10B 109.5 . . ?
H10A N10 H10B 109.5 . . ?
Cu4 N10 H10C 109.5 . . ?
H10A N10 H10C 109.5 . . ?
H10B N10 H10C 109.5 . . ?
Cu4 N11 H11A 109.5 . . ?
Cu4 N11 H11B 109.5 . . ?
H11A N11 H11B 109.5 . . ?
Cu4 N11 H11C 109.5 . . ?
H11A N11 H11C 109.5 . . ?
H11B N11 H11C 109.5 . . ?
Cu4 O1 H1A 119.6 . . ?
Cu4 O1 H1B 134.1 . . ?
H1A O1 H1B 81.9 . . ?
H2A O2 H2B 88.7 . . ?

loop_
_geom_bond_atom_site_label_1
_geom_bond_atom_site_label_2
_geom_bond_distance
_geom_bond_site_symmetry_2
_geom_bond_publ_flag
Cu1 N2 1.988(4) 4_456 ?
Cu1 X7 1.998(4) . ?
Cu1 C2 2.038(5) . ?
Cu1 C1 2.093(4) . ?
Cu1 Cu2 2.4885(7) . ?
Cu2 C3 1.918(4) . ?
Cu2 X4 1.934(4) . ?
Cu2 C1 2.173(4) . ?
Cu2 C2 2.228(4) . ?
Cu3 X6' 1.942(4) 2_664 ?
Cu3 X6 1.942(4) 2_664 ?
Cu3 X5' 2.004(4) 3_745 ?
Cu3 X5 2.004(4) 3_745 ?
Cu3 N1 2.011(4) 3_645 ?
Cu3 N3 2.051(4) . ?
Cu4 N9 2.032(4) . ?
Cu4 N11 2.038(4) . ?
Cu4 N8 2.044(4) . ?
Cu4 N10 2.049(4) . ?
Cu4 O1 2.246(4) . ?
C1 N1 1.139(6) . ?
N1 Cu3 2.011(4) 3_655 ?
C2 N2 1.148(5) . ?
N2 Cu1 1.988(4) 4_556 ?
C3 N3 1.153(5) . ?
X4 X5 1.152(6) . ?
X5 Cu3 2.004(4) 3_755 ?
X6 X7 1.150(5) . ?
X6 Cu3 1.942(4) 2_665 ?
N8 H8A 0.9100 . ?
N8 H8B 0.9100 . ?
N8 H8C 0.9100 . ?
N9 H9A 0.9100 . ?
N9 H9B 0.9100 . ?
N9 H9C 0.9100 . ?
N10 H10A 0.9100 . ?
N10 H10B 0.9100 . ?
N10 H10C 0.9100 . ?
N11 H11A 0.9100 . ?
N11 H11B 0.9100 . ?
N11 H11C 0.9100 . ?
O1 H1A 0.8990 . ?
O1 H1B 1.0214 . ?
O2 H2A 1.0133 . ?
O2 H2B 1.0081 . ?

loop_
_geom_hbond_atom_site_label_D
_geom_hbond_atom_site_label_H
_geom_hbond_atom_site_label_A
_geom_hbond_distance_DH
_geom_hbond_distance_HA
_geom_hbond_distance_DA
_geom_hbond_angle_DHA
_geom_hbond_site_symmetry_A
N9 H9A O2 0.91 2.09 2.982(5) 166.7 .
N8 H8B Cg1 0.91 2.43 3.32 163.7 .
N9 H9B Cg2 0.91 2.53 3.39 158.4 3_645
N10 H10B Cg3 0.91 2.77 3.33 121.1 3_645
N10 H10B Cg4 0.91 2.69 3.40 135.2 2_564
N10 H10C Cg4 0.91 2.53 3.39 158.4 3_645
N11 H11A Cg5 0.91 2.39 3.25 157.3 3_655
N11 H11C Cg4 0.91 2.56 3.25 133.6 2_664
O1 H1A Cg3 0.90 2.80 3.68 166.4 1_455
O2 H2A Cg2 1.01 2.75 3.50 130.7 .
O2 H2B Cg5 1.01 2.80 3.40 118.9 4_456
